data_1532859
loop_
_publ_author_name
'McAllister, J.'
'Attfield, J.P.'

_publ_section_title
;
 Cation size control of structure, structural fluctuations and
 superconductivity in L1.85 M0.15 Cu O4
;
_journal_name_full 'Physical Review, Serie 3. B - Condensed Matter (18,1978-)'
_journal_page_first 014514-1
_journal_page_last 014514-10
_journal_volume 66
_journal_year 2002
_chemical_formula_sum 'Ba0.014 Ca0.016 Cu La1.85 O4 Sr0.12'
_chemical_name_systematic '(La0.925 Sr0.060 Ca0.008 Ba0.007)2 Cu O4'
_space_group_IT_number 64
_symmetry_space_group_name_Hall '-A 2ab 2ab'
_symmetry_space_group_name_H-M 'A b m a'
_cell_angle_alpha 90
_cell_angle_beta 90
_cell_angle_gamma 90
_cell_formula_units_Z 4
_cell_length_a 5.3491
_cell_length_b 5.32404
_cell_length_c 13.1935
_cell_volume 375.735
_citation_journal_id_ASTM PRBMDO
_cod_data_source_file McAllister_PRBMDO_2002_13.cif
_cod_data_source_block Ba0.014Ca0.016Cu1La1.85O4Sr0.12
_cod_original_cell_volume 375.7353
_cod_original_sg_symbol_Hall '-C 2ac 2 (z,x,y)'
_cod_original_formula_sum 'Ba0.014 Ca0.016 Cu1 La1.85 O4 Sr0.12'
_cod_database_code 1532859

loop_
_symmetry_equiv_pos_as_xyz
x,y,z
x+1/2,-y+1/2,-z
-x,y,-z
-x+1/2,-y+1/2,z
-x,-y,-z
-x-1/2,y-1/2,z
x,-y,z
x-1/2,y-1/2,-z
x,y+1/2,z+1/2
x+1/2,-y+1,-z+1/2
-x,y+1/2,-z+1/2
-x+1/2,-y+1,z+1/2
-x,-y+1/2,-z+1/2
-x-1/2,y,z+1/2
x,-y+1/2,z+1/2
x-1/2,y,-z+1/2

loop_
_atom_site_label
_atom_site_type_symbol
_atom_site_fract_x
_atom_site_fract_y
_atom_site_fract_z
_atom_site_occupancy
_atom_site_U_iso_or_equiv
La1 La+3 0.0058 0 0.36072 0.925 0.0
Ba1 Ba+2 0.0058 0 0.36072 0.007 0.0
Cu1 Cu+2 0 0 0 1 0.0
O2 O-2 -0.0224 0 0.18214 1 0.0
O1 O-2 0.25 0.25 0.0047 1 0.0
Ca1 Ca+2 0.0058 0 0.36072 0.008 0.0
Sr1 Sr+2 0.0058 0 0.36072 0.06 0.0
